data_4304608
loop_
_publ_author_name
'Evan G. Moore'
'Jide Xu'
'Christoph J. Jocher'
'Ingrid Castro-Rodriguez'
'Kenneth N. Raymond'

_publ_section_title
;
Highly Luminescent Lanthanide Complexes of 1-Hydroxy-2-pyridinones
;
_journal_name_full 'Inorganic Chemistry'
_journal_page_first 3105
_journal_page_last 3118
_journal_paper_doi 10.1021/ic702144n
_journal_volume 47
_journal_year 2008
_chemical_formula_sum 'C36 H44 Gd N9 O14'
_chemical_formula_weight 984.05
_chemical_name_systematic
; 
 ? 
;
_space_group_IT_number 14
_symmetry_cell_setting monoclinic
_symmetry_space_group_name_Hall '-P 2ybc'
_symmetry_space_group_name_H-M 'P 1 21/c 1'
_atom_sites_solution_hydrogens geom
_atom_sites_solution_primary direct
_atom_sites_solution_secondary difmap
_audit_creation_method SHELXL-97
_cell_angle_alpha 90.00
_cell_angle_beta 111.0870(19)
_cell_angle_gamma 90.00
_cell_formula_units_Z 4
_cell_length_a 10.028(5)
_cell_length_b 17.771(5)
_cell_length_c 22.564(5)
_cell_measurement_temperature 128(2)
_cell_volume 3752(2)
_computing_structure_refinement 'SHELXL-97 (Sheldrick, 1997)'
_computing_structure_solution 'SHELXS-97 (Sheldrick, 1990)'
_diffrn_ambient_temperature 293(2)
_diffrn_measured_fraction_theta_full 0.990
_diffrn_measured_fraction_theta_max 0.990
_diffrn_radiation_monochromator graphite
_diffrn_radiation_source 'fine-focus sealed tube'
_diffrn_radiation_type MoK\a
_diffrn_radiation_wavelength 0.71073
_diffrn_reflns_av_R_equivalents 0.0908
_diffrn_reflns_av_sigmaI/netI 0.1287
_diffrn_reflns_limit_h_max 11
_diffrn_reflns_limit_h_min -11
_diffrn_reflns_limit_k_max 16
_diffrn_reflns_limit_k_min -19
_diffrn_reflns_limit_l_max 19
_diffrn_reflns_limit_l_min -25
_diffrn_reflns_number 14912
_diffrn_reflns_theta_full 23.26
_diffrn_reflns_theta_max 23.26
_diffrn_reflns_theta_min 4.08
_exptl_absorpt_coefficient_mu 1.852
_exptl_crystal_density_diffrn 1.742
_exptl_crystal_density_method 'not measured'
_exptl_crystal_F_000 1996
_refine_diff_density_max 2.101
_refine_diff_density_min -0.771
_refine_diff_density_rms 0.157
_refine_ls_extinction_method none
_refine_ls_goodness_of_fit_ref 1.149
_refine_ls_hydrogen_treatment mixed
_refine_ls_matrix_type full
_refine_ls_number_parameters 541
_refine_ls_number_reflns 5335
_refine_ls_number_restraints 0
_refine_ls_restrained_S_all 1.149
_refine_ls_R_factor_all 0.1396
_refine_ls_R_factor_gt 0.0776
_refine_ls_shift/su_max 0.000
_refine_ls_shift/su_mean 0.000
_refine_ls_structure_factor_coef Fsqd
_refine_ls_weighting_details 'calc w=1/[\s^2^(Fo^2^)+(0.0505P)^2^+41.9990P] where P=(Fo^2^+2Fc^2^)/3'
_refine_ls_weighting_scheme calc
_refine_ls_wR_factor_gt 0.1715
_refine_ls_wR_factor_ref 0.1899
_reflns_number_gt 3180
_reflns_number_total 5335
_reflns_threshold_expression >2sigma(I)
_cod_data_source_file ic702144n-file003.cif
_cod_data_source_block 5liogd
_cod_database_code 4304608

loop_
_symmetry_equiv_pos_as_xyz
'x, y, z'
'-x, y+1/2, -z+1/2'
'-x, -y, -z'
'x, -y-1/2, z-1/2'

loop_
_atom_site_label
_atom_site_type_symbol
_atom_site_fract_x
_atom_site_fract_y
_atom_site_fract_z
_atom_site_U_iso_or_equiv
_atom_site_adp_type
_atom_site_occupancy
_atom_site_symmetry_multiplicity
_atom_site_calc_flag
_atom_site_refinement_flags
_atom_site_disorder_assembly
_atom_site_disorder_group
O5A O 0.7934(14) 0.1216(7) 0.8253(5) 0.062(4) Uani 1 1 d . . .
N3A N 0.6001(17) 0.1257(8) 0.7414(6) 0.052(4) Uani 1 1 d . . .
H5 H 0.5681 0.1336 0.7011 0.063 Uiso 1 1 calc R . .
N2A N 0.2454(14) 0.0623(9) 0.5575(6) 0.060(5) Uani 1 1 d . . .
H4 H 0.3044 0.0994 0.5690 0.072 Uiso 1 1 calc R . .
O3A O 0.1600(14) -0.0308(7) 0.4905(6) 0.076(4) Uani 1 1 d . . .
C2A C 0.5022(19) 0.0837(10) 0.4128(7) 0.044(4) Uani 1 1 d . . .
H2A H 0.5572 0.0948 0.3884 0.053 Uiso 1 1 calc R . .
C10A C 0.500(2) 0.1058(11) 0.7681(8) 0.058(5) Uani 1 1 d . . .
H10A H 0.4522 0.1515 0.7734 0.070 Uiso 1 1 calc R . .
H10B H 0.5511 0.0860 0.8102 0.070 Uiso 1 1 calc R . .
C14A C 1.0763(18) 0.1808(10) 0.7446(10) 0.053(5) Uani 1 1 d . . .
H14A H 1.1743 0.1802 0.7671 0.064 Uiso 1 1 calc R . .
O4A O 0.3125(18) 0.0883(10) 0.6801(8) 0.099(6) Uani 1 1 d . . .
C7A C 0.159(2) 0.044(2) 0.5954(10) 0.155(17) Uani 1 1 d . . .
H7A1 H 0.0820 0.0802 0.5848 0.186 Uiso 1 1 calc R . .
H7A2 H 0.1150 -0.0048 0.5805 0.186 Uiso 1 1 calc R . .
C8A C 0.205(4) 0.041(2) 0.6475(14) 0.172(19) Uani 1 1 d . . .
H8A1 H 0.2406 -0.0103 0.6587 0.206 Uiso 1 1 calc R . .
H8A2 H 0.1282 0.0477 0.6633 0.206 Uiso 1 1 calc R . .
C9A C 0.391(3) 0.0522(13) 0.7352(13) 0.092(9) Uani 1 1 d . . .
H9A1 H 0.4329 0.0064 0.7264 0.110 Uiso 1 1 calc R . .
H9A2 H 0.3322 0.0399 0.7598 0.110 Uiso 1 1 calc R . .
Gd Gd 0.58108(8) 0.25587(4) 0.56249(3) 0.0313(3) Uani 1 1 d . . .
O7A O 0.6516(10) 0.1715(5) 0.6471(4) 0.029(2) Uani 1 1 d . . .
O6A O 0.8222(11) 0.2230(5) 0.5997(5) 0.040(3) Uani 1 1 d . . .
N4A N 0.7899(13) 0.1755(6) 0.6812(6) 0.029(3) Uani 1 1 d . . .
O2B O 0.4265(10) 0.3230(5) 0.4791(4) 0.034(3) Uani 1 1 d . . .
O7B O 0.6774(11) 0.3318(5) 0.6517(5) 0.033(3) Uani 1 1 d . . .
O6B O 0.4153(10) 0.2885(5) 0.6082(5) 0.036(3) Uani 1 1 d . . .
O1A O 0.4165(10) 0.1565(5) 0.5330(5) 0.038(3) Uani 1 1 d . . .
N1B N 0.6025(14) 0.4052(6) 0.4887(5) 0.031(3) Uani 1 1 d . . .
N4B N 0.6060(12) 0.3245(6) 0.6894(6) 0.029(3) Uani 1 1 d . . .
N2B N 0.8828(13) 0.4640(7) 0.5600(6) 0.033(3) Uani 1 1 d . . .
H2 H 0.8573 0.4202 0.5684 0.040 Uiso 1 1 calc R . .
O1B O 0.6823(10) 0.3603(5) 0.5324(4) 0.034(2) Uani 1 1 d . . .
N1A N 0.4133(14) 0.1104(7) 0.4879(6) 0.034(3) Uani 1 1 d . . .
O3B O 0.8395(11) 0.5620(6) 0.4992(5) 0.046(3) Uani 1 1 d . . .
C4B C 0.5731(18) 0.5135(8) 0.4312(6) 0.033(4) Uani 1 1 d . . .
H4B H 0.6063 0.5591 0.4216 0.040 Uiso 1 1 calc R . .
C11B C 0.8298(19) 0.3548(9) 0.7789(8) 0.040(4) Uani 1 1 d . . .
C16B C 0.4622(15) 0.3024(8) 0.6626(7) 0.029(4) Uani 1 1 d . . .
N3B N 0.9005(13) 0.3691(7) 0.7445(6) 0.037(3) Uani 1 1 d . . .
H3 H 0.8586 0.3658 0.7040 0.044 Uiso 1 1 calc R . .
C1B C 0.4654(16) 0.3812(9) 0.4603(7) 0.029(4) Uani 1 1 d . . .
C5A C 0.3254(15) 0.0489(8) 0.4736(7) 0.031(4) Uani 1 1 d . . .
C12A C 0.8352(18) 0.1563(8) 0.7400(7) 0.035(4) Uani 1 1 d . . .
C5B C 0.6594(16) 0.4704(8) 0.4759(7) 0.030(4) Uani 1 1 d . . .
O2A O 0.5929(11) 0.1844(6) 0.4814(4) 0.038(3) Uani 1 1 d . . .
C10B C 1.0514(17) 0.3910(10) 0.7700(7) 0.049(5) Uani 1 1 d . . .
H10C H 1.0703 0.4177 0.8098 0.059 Uiso 1 1 calc R . .
H10D H 1.1099 0.3459 0.7792 0.059 Uiso 1 1 calc R . .
C14B C 0.4429(18) 0.3126(9) 0.7573(9) 0.048(5) Uani 1 1 d . . .
H14B H 0.3892 0.3098 0.7833 0.058 Uiso 1 1 calc R . .
C6B C 0.8023(18) 0.5005(8) 0.5127(8) 0.035(4) Uani 1 1 d . . .
C11A C 0.742(2) 0.1340(9) 0.7719(8) 0.040(4) Uani 1 1 d . . .
C12B C 0.6666(16) 0.3376(8) 0.7490(7) 0.031(4) Uani 1 1 d . . .
C8B C 1.1188(17) 0.4381(8) 0.6356(8) 0.043(4) Uani 1 1 d . . .
H8B1 H 1.1362 0.4036 0.6059 0.051 Uiso 1 1 calc R . .
H8B2 H 1.2087 0.4624 0.6597 0.051 Uiso 1 1 calc R . .
C1A C 0.512(2) 0.1304(10) 0.4610(8) 0.048(5) Uani 1 1 d . . .
O4B O 1.0730(11) 0.3985(6) 0.6761(5) 0.046(3) Uani 1 1 d . . .
C13B C 0.5894(18) 0.3285(9) 0.7853(7) 0.046(4) Uani 1 1 d . . .
H13B H 0.6321 0.3327 0.8292 0.055 Uiso 1 1 calc R . .
C7B C 1.0167(17) 0.4954(9) 0.5999(7) 0.043(4) Uani 1 1 d . . .
H7B1 H 1.0000 0.5304 0.6295 0.051 Uiso 1 1 calc R . .
H7B2 H 1.0579 0.5235 0.5738 0.051 Uiso 1 1 calc R . .
C16A C 0.8813(18) 0.2021(8) 0.6537(8) 0.037(4) Uani 1 1 d . . .
C2B C 0.3775(17) 0.4270(8) 0.4106(7) 0.033(4) Uani 1 1 d . . .
H2B H 0.2841 0.4127 0.3873 0.040 Uiso 1 1 calc R . .
C6A C 0.2362(18) 0.0259(10) 0.5085(9) 0.048(5) Uani 1 1 d . . .
C9B C 1.0919(17) 0.4379(10) 0.7275(8) 0.050(5) Uani 1 1 d . . .
H9B1 H 1.0333 0.4829 0.7172 0.060 Uiso 1 1 calc R . .
H9B2 H 1.1912 0.4528 0.7470 0.060 Uiso 1 1 calc R . .
O5B O 0.8764(13) 0.3573(8) 0.8316(6) 0.069(4) Uani 1 1 d . . .
C3B C 0.4304(18) 0.4913(8) 0.3977(6) 0.035(4) Uani 1 1 d . . .
H3B H 0.3718 0.5223 0.3657 0.042 Uiso 1 1 calc R . .
C15B C 0.3826(19) 0.3022(9) 0.7005(8) 0.042(4) Uani 1 1 d . . .
H15B H 0.2844 0.2944 0.6834 0.051 Uiso 1 1 calc R . .
C3A C 0.421(2) 0.0242(11) 0.3976(9) 0.066(6) Uani 1 1 d . . .
H3A H 0.4259 -0.0063 0.3649 0.080 Uiso 1 1 calc R . .
C15A C 1.0275(17) 0.2017(10) 0.6878(10) 0.052(5) Uani 1 1 d . . .
H15A H 1.0900 0.2171 0.6681 0.062 Uiso 1 1 calc R . .
C4A C 0.330(2) 0.0048(9) 0.4282(9) 0.060(6) Uani 1 1 d . . .
H4A H 0.2728 -0.0381 0.4168 0.072 Uiso 1 1 calc R . .
C13A C 0.9843(18) 0.1594(9) 0.7723(8) 0.044(4) Uani 1 1 d . . .
H13A H 1.0208 0.1459 0.8150 0.053 Uiso 1 1 calc R . .
N1 N 1.0124(12) 0.7506(7) 0.5265(5) 0.037(3) Uani 1 1 d . . .
C4 C 0.9311(19) 0.7275(10) 0.4630(7) 0.061(6) Uani 1 1 d . . .
H4C H 0.8539 0.7622 0.4444 0.092 Uiso 1 1 calc R . .
H4D H 0.8933 0.6780 0.4636 0.092 Uiso 1 1 calc R . .
H4E H 0.9916 0.7269 0.4383 0.092 Uiso 1 1 calc R . .
C3 C 1.0668(17) 0.8277(9) 0.5262(7) 0.046(5) Uani 1 1 d . . .
H3C H 1.1212 0.8429 0.5689 0.068 Uiso 1 1 calc R . .
H3D H 0.9878 0.8615 0.5082 0.068 Uiso 1 1 calc R . .
H3E H 1.1266 0.8289 0.5012 0.068 Uiso 1 1 calc R . .
C2 C 0.9124(16) 0.7494(11) 0.5606(7) 0.054(4) Uani 1 1 d . . .
H2C H 0.9609 0.7655 0.6037 0.081 Uiso 1 1 calc R . .
H2D H 0.8768 0.6993 0.5604 0.081 Uiso 1 1 calc R . .
H2E H 0.8341 0.7828 0.5401 0.081 Uiso 1 1 calc R . .
C1 C 1.129(2) 0.6988(11) 0.5547(9) 0.071(6) Uani 1 1 d . . .
H1A H 1.1844 0.7150 0.5971 0.106 Uiso 1 1 calc R . .
H1B H 1.1889 0.6976 0.5297 0.106 Uiso 1 1 calc R . .
H1C H 1.0918 0.6494 0.5562 0.106 Uiso 1 1 calc R . .

loop_
_atom_site_aniso_label
_atom_site_aniso_U_11
_atom_site_aniso_U_22
_atom_site_aniso_U_33
_atom_site_aniso_U_23
_atom_site_aniso_U_13
_atom_site_aniso_U_12
O5A 0.086(10) 0.072(9) 0.022(7) 0.013(6) 0.012(7) 0.019(7)
N3A 0.073(11) 0.060(10) 0.020(8) 0.011(7) 0.011(8) -0.006(9)
N2A 0.048(9) 0.093(12) 0.021(8) 0.010(8) -0.008(7) -0.049(9)
O3A 0.066(9) 0.062(9) 0.078(10) 0.014(7) -0.001(8) -0.040(8)
C2A 0.061(12) 0.047(11) 0.025(9) -0.006(8) 0.015(8) -0.006(10)
C10A 0.068(13) 0.080(14) 0.038(11) 0.040(10) 0.034(10) 0.017(12)
C14A 0.028(10) 0.059(12) 0.064(14) 0.004(10) 0.004(10) 0.012(9)
O4A 0.117(13) 0.139(15) 0.070(11) -0.058(11) 0.069(10) -0.095(12)
C7A 0.078(17) 0.30(4) 0.040(14) 0.09(2) -0.036(13) -0.14(2)
C8A 0.18(3) 0.29(5) 0.10(2) -0.13(3) 0.12(3) -0.15(3)
C9A 0.13(2) 0.077(16) 0.11(2) -0.032(16) 0.10(2) -0.058(17)
Gd 0.0364(4) 0.0303(4) 0.0272(4) 0.0028(4) 0.0114(3) -0.0061(5)
O7A 0.028(6) 0.036(6) 0.018(6) 0.009(4) 0.004(5) -0.012(5)
O6A 0.061(7) 0.037(6) 0.038(7) -0.004(5) 0.037(6) -0.004(5)
N4A 0.030(8) 0.021(7) 0.032(8) 0.003(5) 0.005(7) 0.008(6)
O2B 0.037(6) 0.039(6) 0.018(6) 0.003(5) 0.000(5) -0.015(5)
O7B 0.034(7) 0.038(6) 0.027(6) -0.002(5) 0.011(5) -0.014(5)
O6B 0.033(6) 0.044(6) 0.042(7) 0.006(5) 0.024(5) -0.008(5)
O1A 0.041(6) 0.038(6) 0.033(6) -0.005(5) 0.010(5) -0.013(5)
N1B 0.059(9) 0.019(7) 0.024(7) 0.012(5) 0.026(7) 0.009(7)
N4B 0.035(8) 0.021(7) 0.035(8) 0.012(5) 0.018(7) 0.002(6)
N2B 0.041(8) 0.035(8) 0.033(8) 0.003(6) 0.025(7) -0.013(7)
O1B 0.047(7) 0.034(6) 0.023(6) 0.002(5) 0.015(5) -0.006(5)
N1A 0.049(9) 0.026(7) 0.021(7) 0.002(6) 0.004(7) 0.005(7)
O3B 0.049(7) 0.036(7) 0.049(7) 0.006(5) 0.014(6) -0.008(6)
C4B 0.060(12) 0.029(9) 0.018(8) 0.010(7) 0.021(8) 0.011(8)
C11B 0.058(12) 0.046(10) 0.022(10) 0.002(8) 0.022(10) 0.001(9)
C16B 0.030(9) 0.030(9) 0.022(9) -0.007(7) 0.003(8) 0.003(7)
N3B 0.040(9) 0.052(9) 0.017(7) -0.008(6) 0.009(7) -0.022(7)
C1B 0.024(9) 0.041(10) 0.013(8) -0.004(7) -0.004(7) -0.016(8)
C5A 0.021(8) 0.029(9) 0.028(9) 0.000(7) -0.010(7) -0.010(7)
C12A 0.051(11) 0.021(8) 0.023(10) -0.002(7) 0.001(9) 0.000(8)
C5B 0.039(9) 0.027(9) 0.035(9) -0.008(7) 0.026(8) -0.003(8)
O2A 0.054(7) 0.035(6) 0.025(6) -0.004(5) 0.014(5) -0.017(6)
C10B 0.057(12) 0.055(12) 0.039(11) 0.006(8) 0.021(9) -0.015(10)
C14B 0.040(11) 0.054(12) 0.065(14) -0.005(9) 0.036(10) -0.013(9)
C6B 0.056(12) 0.019(9) 0.047(12) 0.002(8) 0.039(10) 0.001(8)
C11A 0.050(12) 0.038(10) 0.026(11) 0.000(8) 0.007(10) 0.018(9)
C12B 0.032(9) 0.043(10) 0.012(9) -0.008(7) 0.000(8) -0.007(8)
C8B 0.051(11) 0.028(9) 0.046(11) -0.014(8) 0.013(9) -0.026(8)
C1A 0.066(14) 0.042(11) 0.042(12) 0.025(9) 0.026(11) 0.013(10)
O4B 0.040(7) 0.063(8) 0.038(7) -0.007(6) 0.016(6) -0.012(6)
C13B 0.053(12) 0.069(12) 0.027(9) -0.004(8) 0.030(9) 0.007(9)
C7B 0.047(11) 0.049(11) 0.035(10) -0.006(8) 0.018(9) -0.021(9)
C16A 0.052(12) 0.031(9) 0.039(10) 0.007(8) 0.027(9) -0.001(8)
C2B 0.039(10) 0.032(9) 0.028(9) 0.000(7) 0.011(7) 0.011(8)
C6A 0.037(11) 0.036(11) 0.043(12) 0.026(9) -0.019(9) -0.007(9)
C9B 0.032(10) 0.066(12) 0.050(12) -0.013(10) 0.012(9) -0.028(9)
O5B 0.070(9) 0.113(12) 0.028(8) -0.010(7) 0.022(7) -0.023(8)
C3B 0.062(12) 0.038(10) 0.007(8) 0.016(7) 0.014(8) 0.029(9)
C15B 0.053(11) 0.051(11) 0.034(11) 0.000(8) 0.029(9) -0.004(9)
C3A 0.091(18) 0.049(14) 0.045(14) 0.005(10) 0.007(13) 0.018(13)
C15A 0.027(10) 0.053(12) 0.072(14) -0.005(10) 0.012(10) -0.004(9)
C4A 0.072(14) 0.021(10) 0.052(13) 0.002(9) -0.020(11) -0.004(9)
C13A 0.040(11) 0.046(11) 0.028(10) 0.016(8) -0.010(9) 0.004(9)
N1 0.048(7) 0.035(7) 0.034(7) -0.005(7) 0.021(6) -0.005(8)
C4 0.091(14) 0.065(13) 0.028(9) -0.017(8) 0.023(9) -0.042(11)
C3 0.057(11) 0.050(11) 0.024(9) -0.011(8) 0.008(8) -0.034(9)
C2 0.053(10) 0.068(12) 0.055(10) -0.013(11) 0.036(8) -0.008(11)
C1 0.087(16) 0.071(14) 0.061(14) 0.030(11) 0.034(12) 0.037(12)

loop_
_atom_type_symbol
_atom_type_description
_atom_type_scat_dispersion_real
_atom_type_scat_dispersion_imag
_atom_type_scat_source
C C 0.0030 0.0020 'International Tables Vol C Tables 4.2.6.8 and 6.1.1.4'
H H 0.0000 0.0000 'International Tables Vol C Tables 4.2.6.8 and 6.1.1.4'
Gd Gd -0.1650 3.9040 'International Tables Vol C Tables 4.2.6.8 and 6.1.1.4'
N N 0.0060 0.0030 'International Tables Vol C Tables 4.2.6.8 and 6.1.1.4'
O O 0.0110 0.0060 'International Tables Vol C Tables 4.2.6.8 and 6.1.1.4'

loop_
_geom_angle_atom_site_label_1
_geom_angle_atom_site_label_2
_geom_angle_atom_site_label_3
_geom_angle
_geom_angle_site_symmetry_1
_geom_angle_site_symmetry_3
_geom_angle_publ_flag
C11A N3A C10A 127.1(15) . . ?
C6A N2A C7A 121.9(18) . . ?
C3A C2A C1A 125.1(19) . . ?
N3A C10A C9A 118.5(17) . . ?
C15A C14A C13A 118.7(17) . . ?
C8A O4A C9A 106(2) . . ?
C8A C7A N2A 122(2) . . ?
C7A C8A O4A 120(3) . . ?
O4A C9A C10A 103.9(17) . . ?
O2A Gd O2B 81.1(4) . . ?
O2A Gd O6B 138.8(4) . . ?
O2B Gd O6B 81.6(4) . . ?
O2A Gd O7B 154.0(4) . . ?
O2B Gd O7B 110.9(3) . . ?
O6B Gd O7B 67.1(4) . . ?
O2A Gd O1B 93.2(3) . . ?
O2B Gd O1B 65.4(3) . . ?
O6B Gd O1B 112.7(3) . . ?
O7B Gd O1B 72.6(3) . . ?
O2A Gd O6A 78.6(4) . . ?
O2B Gd O6A 137.1(3) . . ?
O6B Gd O6A 135.9(4) . . ?
O7B Gd O6A 77.3(3) . . ?
O1B Gd O6A 78.5(3) . . ?
O2A Gd O7A 102.3(3) . . ?
O2B Gd O7A 157.4(3) . . ?
O6B Gd O7A 81.5(4) . . ?
O7B Gd O7A 75.8(3) . . ?
O1B Gd O7A 135.7(3) . . ?
O6A Gd O7A 64.8(3) . . ?
O2A Gd O1A 65.4(4) . . ?
O2B Gd O1A 87.7(3) . . ?
O6B Gd O1A 76.8(4) . . ?
O7B Gd O1A 135.5(3) . . ?
O1B Gd O1A 148.6(3) . . ?
O6A Gd O1A 116.5(3) . . ?
O7A Gd O1A 73.9(3) . . ?
O2A Gd C16B 154.9(4) . . ?
O2B Gd C16B 98.0(4) . . ?
O6B Gd C16B 20.4(3) . . ?
O7B Gd C16B 49.3(4) . . ?
O1B Gd C16B 109.3(4) . . ?
O6A Gd C16B 115.9(4) . . ?
O7A Gd C16B 69.5(4) . . ?
O1A Gd C16B 89.5(4) . . ?
N4A O7A Gd 112.8(7) . . ?
C16A O6A Gd 120.7(10) . . ?
C12A N4A O7A 119.5(13) . . ?
C12A N4A C16A 121.1(14) . . ?
O7A N4A C16A 119.3(12) . . ?
C1B O2B Gd 120.9(9) . . ?
N4B O7B Gd 110.7(8) . . ?
C16B O6B Gd 115.9(9) . . ?
N1A O1A Gd 120.9(9) . . ?
O1B N1B C1B 114.1(11) . . ?
O1B N1B C5B 119.4(13) . . ?
C1B N1B C5B 126.5(13) . . ?
C12B N4B O7B 120.2(12) . . ?
C12B N4B C16B 121.9(13) . . ?
O7B N4B C16B 117.8(12) . . ?
C6B N2B C7B 120.0(13) . . ?
N1B O1B Gd 119.8(8) . . ?
O1A N1A C5A 121.4(13) . . ?
O1A N1A C1A 111.4(13) . . ?
C5A N1A C1A 127.1(14) . . ?
C5B C4B C3B 120.6(14) . . ?
O5B C11B N3B 122.8(18) . . ?
O5B C11B C12B 116.2(16) . . ?
N3B C11B C12B 120.8(15) . . ?
O6B C16B C15B 123.5(15) . . ?
O6B C16B N4B 118.2(14) . . ?
C15B C16B N4B 118.2(14) . . ?
O6B C16B Gd 43.7(7) . . ?
C15B C16B Gd 160.9(11) . . ?
N4B C16B Gd 77.2(8) . . ?
C11B N3B C10B 123.0(13) . . ?
O2B C1B N1B 119.5(13) . . ?
O2B C1B C2B 125.0(14) . . ?
N1B C1B C2B 115.5(13) . . ?
C4A C5A N1A 117.8(16) . . ?
C4A C5A C6A 117.3(17) . . ?
N1A C5A C6A 124.7(15) . . ?
N4A C12A C13A 116.1(16) . . ?
N4A C12A C11A 122.9(15) . . ?
C13A C12A C11A 121.0(15) . . ?
C4B C5B N1B 116.5(14) . . ?
C4B C5B C6B 117.3(14) . . ?
N1B C5B C6B 125.8(14) . . ?
C1A O2A Gd 121.4(11) . . ?
C9B C10B N3B 113.1(13) . . ?
C15B C14B C13B 123.2(17) . . ?
O3B C6B N2B 120.6(16) . . ?
O3B C6B C5B 120.3(15) . . ?
N2B C6B C5B 119.0(13) . . ?
O5A C11A N3A 120.4(18) . . ?
O5A C11A C12A 117.2(18) . . ?
N3A C11A C12A 122.4(15) . . ?
N4B C12B C13B 117.7(14) . . ?
N4B C12B C11B 121.1(13) . . ?
C13B C12B C11B 120.8(14) . . ?
O4B C8B C7B 113.1(14) . . ?
O2A C1A C2A 129.2(18) . . ?
O2A C1A N1A 120.9(16) . . ?
C2A C1A N1A 109.9(17) . . ?
C9B O4B C8B 110.0(13) . . ?
C12B C13B C14B 119.7(15) . . ?
N2B C7B C8B 112.7(13) . . ?
O6A C16A N4A 113.6(15) . . ?
O6A C16A C15A 126.8(16) . . ?
N4A C16A C15A 119.6(16) . . ?
C3B C2B C1B 119.0(15) . . ?
O3A C6A N2A 123.3(19) . . ?
O3A C6A C5A 118.6(19) . . ?
N2A C6A C5A 118.0(15) . . ?
O4B C9B C10B 107.2(14) . . ?
C2B C3B C4B 121.8(14) . . ?
C14B C15B C16B 118.6(17) . . ?
C2A C3A C4A 122.4(19) . . ?
C14A C15A C16A 121.0(18) . . ?
C5A C4A C3A 117.3(18) . . ?
C14A C13A C12A 123.2(16) . . ?
C4 N1 C1 109.8(14) . . ?
C4 N1 C2 105.7(12) . . ?
C1 N1 C2 111.0(13) . . ?
C4 N1 C3 109.8(12) . . ?
C1 N1 C3 110.6(13) . . ?
C2 N1 C3 109.8(13) . . ?

loop_
_geom_bond_atom_site_label_1
_geom_bond_atom_site_label_2
_geom_bond_distance
_geom_bond_site_symmetry_2
_geom_bond_publ_flag
O5A C11A 1.147(17) . ?
N3A C11A 1.35(2) . ?
N3A C10A 1.39(2) . ?
N2A C6A 1.26(2) . ?
N2A C7A 1.46(3) . ?
O3A C6A 1.241(19) . ?
C2A C3A 1.30(2) . ?
C2A C1A 1.34(2) . ?
C10A C9A 1.44(3) . ?
C14A C15A 1.25(2) . ?
C14A C13A 1.34(2) . ?
O4A C8A 1.36(3) . ?
O4A C9A 1.37(3) . ?
C7A C8A 1.10(3) . ?
Gd O2A 2.266(10) . ?
Gd O2B 2.296(9) . ?
Gd O6B 2.323(9) . ?
Gd O7B 2.325(10) . ?
Gd O1B 2.330(9) . ?
Gd O6A 2.330(11) . ?
Gd O7A 2.329(9) . ?
Gd O1A 2.345(9) . ?
Gd C16B 3.024(15) . ?
O7A N4A 1.323(14) . ?
O6A C16A 1.206(16) . ?
N4A C12A 1.285(18) . ?
N4A C16A 1.363(18) . ?
O2B C1B 1.233(16) . ?
O7B N4B 1.301(14) . ?
O6B C16B 1.173(15) . ?
O1A N1A 1.297(14) . ?
N1B O1B 1.298(13) . ?
N1B C1B 1.359(17) . ?
N1B C5B 1.368(17) . ?
N4B C12B 1.282(16) . ?
N4B C16B 1.405(17) . ?
N2B C6B 1.263(18) . ?
N2B C7B 1.434(18) . ?
N1A C5A 1.368(18) . ?
N1A C1A 1.38(2) . ?
O3B C6B 1.227(16) . ?
C4B C5B 1.313(19) . ?
C4B C3B 1.41(2) . ?
C11B O5B 1.110(17) . ?
C11B N3B 1.251(18) . ?
C11B C12B 1.56(2) . ?
C16B C15B 1.36(2) . ?
N3B C10B 1.464(18) . ?
C1B C2B 1.41(2) . ?
C5A C4A 1.30(2) . ?
C5A C6A 1.45(2) . ?
C12A C13A 1.41(2) . ?
C12A C11A 1.42(2) . ?
C5B C6B 1.47(2) . ?
O2A C1A 1.23(2) . ?
C10B C9B 1.44(2) . ?
C14B C15B 1.22(2) . ?
C14B C13B 1.40(2) . ?
C12B C13B 1.324(19) . ?
C8B O4B 1.358(17) . ?
C8B C7B 1.46(2) . ?
O4B C9B 1.308(18) . ?
C16A C15A 1.39(2) . ?
C2B C3B 1.34(2) . ?
C3A C4A 1.38(3) . ?
N1 C4 1.430(17) . ?
N1 C1 1.44(2) . ?
N1 C2 1.467(17) . ?
N1 C3 1.476(18) . ?
